data_7021400
loop_
_publ_author_name
'Wilson N\'ee Sanyal, Rajni K'
'Brooker, Sally'

_publ_section_title
;
 Complexes of a porphyrin-like N4-donor Schiff-base macrocycle.
;
_journal_issue 22
_journal_name_full 'Dalton transactions (Cambridge, England : 2003)'
_journal_page_first 7913
_journal_page_last 7923
_journal_paper_doi 10.1039/c3dt33057e
_journal_volume 42
_journal_year 2013
_chemical_formula_sum 'C22.15 H23.6 Fe N6 O0.35 S2'
_chemical_formula_weight 499.44
_chemical_name_systematic
;
?
;
_space_group_IT_number 14
_symmetry_cell_setting monoclinic
_symmetry_space_group_name_Hall '-P 2yn'
_symmetry_space_group_name_H-M 'P 1 21/n 1'
_atom_sites_solution_hydrogens geom
_atom_sites_solution_primary direct
_atom_sites_solution_secondary difmap
_audit_creation_method SHELXL-97
_cell_angle_alpha 90.00
_cell_angle_beta 98.708(5)
_cell_angle_gamma 90.00
_cell_formula_units_Z 8
_cell_length_a 13.4220(12)
_cell_length_b 13.2166(11)
_cell_length_c 26.809(2)
_cell_measurement_reflns_used 9970
_cell_measurement_temperature 92(2)
_cell_measurement_theta_max 24.778
_cell_measurement_theta_min 2.383
_cell_volume 4700.9(7)
_computing_structure_refinement 'SHELXL-97 (Sheldrick, 1997)'
_computing_structure_solution 'SHELXS-97 (Sheldrick, 1990)'
_diffrn_ambient_temperature 92(2)
_diffrn_measured_fraction_theta_full 0.989
_diffrn_measured_fraction_theta_max 0.989
_diffrn_radiation_monochromator graphite
_diffrn_radiation_source 'fine-focus sealed tube'
_diffrn_radiation_type MoK\a
_diffrn_radiation_wavelength 0.71073
_diffrn_reflns_av_R_equivalents 0.0671
_diffrn_reflns_av_sigmaI/netI 0.0495
_diffrn_reflns_limit_h_max 16
_diffrn_reflns_limit_h_min -16
_diffrn_reflns_limit_k_max 16
_diffrn_reflns_limit_k_min -16
_diffrn_reflns_limit_l_max 33
_diffrn_reflns_limit_l_min -33
_diffrn_reflns_number 69833
_diffrn_reflns_theta_full 26.49
_diffrn_reflns_theta_max 26.49
_diffrn_reflns_theta_min 1.72
_exptl_absorpt_coefficient_mu 0.843
_exptl_absorpt_correction_T_max 0.8769
_exptl_absorpt_correction_T_min 0.7512
_exptl_absorpt_correction_type multi-scan
_exptl_absorpt_process_details 'SCALE (Bruker AXS Inc.)'
_exptl_crystal_colour black
_exptl_crystal_density_diffrn 1.411
_exptl_crystal_density_method 'not measured'
_exptl_crystal_description block
_exptl_crystal_F_000 2074.4
_exptl_crystal_size_max 0.36
_exptl_crystal_size_mid 0.23
_exptl_crystal_size_min 0.16
_refine_diff_density_max 1.103
_refine_diff_density_min -0.690
_refine_diff_density_rms 0.091
_refine_ls_extinction_method none
_refine_ls_goodness_of_fit_ref 1.054
_refine_ls_hydrogen_treatment constr
_refine_ls_matrix_type full
_refine_ls_number_parameters 610
_refine_ls_number_reflns 9639
_refine_ls_number_restraints 0
_refine_ls_restrained_S_all 1.054
_refine_ls_R_factor_all 0.0781
_refine_ls_R_factor_gt 0.0555
_refine_ls_shift/su_max 0.001
_refine_ls_shift/su_mean 0.000
_refine_ls_structure_factor_coef Fsqd
_refine_ls_weighting_details 'calc w=1/[\s^2^(Fo^2^)+(0.0766P)^2^+8.9839P] where P=(Fo^2^+2Fc^2^)/3'
_refine_ls_weighting_scheme calc
_refine_ls_wR_factor_gt 0.1533
_refine_ls_wR_factor_ref 0.1649
_reflns_number_gt 7248
_reflns_number_total 9639
_reflns_threshold_expression >2sigma(I)
_cod_data_source_file c3dt33057e.txt
_cod_data_source_block rkw541
_cod_depositor_comments
;
The following automatic conversions were performed:

'_symmetry_cell_setting' value 'Monoclinic' changed to 'monoclinic'
according to /home/saulius/struct/CIF-dictionaries/cif_core.dic
dictionary named 'cif_core.dic' version 2.4.2 from 2011-04-26.

Automatic conversion script
Id: cif_fix_values 1891 2012-01-12 08:04:46Z andrius 
;
_cod_original_sg_symbol_H-M P2(1)/n
_cod_original_formula_sum 'C22.15 H23.60 Fe N6 O0.35 S2'
_cod_database_code 7021400

loop_
_symmetry_equiv_pos_as_xyz
'x, y, z'
'-x+1/2, y+1/2, -z+1/2'
'-x, -y, -z'
'x-1/2, -y-1/2, z-1/2'

loop_
_atom_site_label
_atom_site_type_symbol
_atom_site_fract_x
_atom_site_fract_y
_atom_site_fract_z
_atom_site_U_iso_or_equiv
_atom_site_adp_type
_atom_site_occupancy
_atom_site_symmetry_multiplicity
_atom_site_calc_flag
_atom_site_refinement_flags
_atom_site_disorder_assembly
_atom_site_disorder_group
Fe1 Fe 0.26798(4) 0.77782(4) 0.97333(2) 0.02516(15) Uani 1 1 d . . .
N1 N 0.2789(2) 0.7903(2) 0.90493(12) 0.0238(7) Uani 1 1 d . . .
C1 C 0.3566(3) 0.8451(3) 0.88848(15) 0.0260(8) Uani 1 1 d . . .
C2 C 0.3966(3) 0.8167(3) 0.84499(16) 0.0310(9) Uani 1 1 d . . .
H2 H 0.3718 0.7579 0.8268 0.037 Uiso 1 1 calc R . .
C3 C 0.4714(3) 0.8733(3) 0.82842(17) 0.0380(10) Uani 1 1 d . . .
H3 H 0.4967 0.8543 0.7985 0.046 Uiso 1 1 calc R . .
C4 C 0.5103(3) 0.9589(3) 0.85543(19) 0.0425(11) Uani 1 1 d . . .
H4 H 0.5620 0.9977 0.8440 0.051 Uiso 1 1 calc R . .
C5 C 0.4735(3) 0.9866(3) 0.89845(18) 0.0384(10) Uani 1 1 d . . .
H5 H 0.5002 1.0447 0.9167 0.046 Uiso 1 1 calc R . .
C6 C 0.3971(3) 0.9307(3) 0.91590(16) 0.0308(9) Uani 1 1 d . . .
C7 C 0.3511(3) 0.9715(3) 0.95698(16) 0.0309(9) Uani 1 1 d . . .
H7 H 0.3675 1.0392 0.9670 0.037 Uiso 1 1 calc R . .
N2 N 0.2903(2) 0.9240(2) 0.98099(12) 0.0284(7) Uani 1 1 d . . .
C8 C 0.2344(3) 0.9861(3) 1.01330(15) 0.0331(9) Uani 1 1 d . . .
H8B H 0.1625 0.9885 0.9980 0.040 Uiso 1 1 calc R . .
H8A H 0.2608 1.0561 1.0144 0.040 Uiso 1 1 calc R . .
C9 C 0.2419(4) 0.9462(4) 1.06674(17) 0.0454(11) Uani 1 1 d . . .
H9A H 0.3139 0.9442 1.0819 0.055 Uiso 1 1 calc R . .
H9B H 0.2075 0.9944 1.0867 0.055 Uiso 1 1 calc R . .
C10 C 0.1977(4) 0.8436(4) 1.07112(17) 0.0444(11) Uani 1 1 d . . .
H10B H 0.1976 0.8280 1.1072 0.053 Uiso 1 1 calc R . .
H10A H 0.1268 0.8440 1.0542 0.053 Uiso 1 1 calc R . .
N3 N 0.2532(3) 0.7631(3) 1.04862(13) 0.0354(8) Uani 1 1 d . . .
H3X H 0.3187 0.7673 1.0657 0.042 Uiso 1 1 calc R . .
C11 C 0.2172(5) 0.6631(4) 1.0622(2) 0.0628(16) Uani 1 1 d . . .
H11B H 0.1506 0.6495 1.0420 0.075 Uiso 1 1 calc R . .
H11A H 0.2087 0.6633 1.0983 0.075 Uiso 1 1 calc R . .
C12 C 0.2889(5) 0.5808(4) 1.0534(2) 0.0672(17) Uani 1 1 d . . .
H12B H 0.3569 0.6000 1.0704 0.081 Uiso 1 1 calc R . .
H12A H 0.2691 0.5185 1.0699 0.081 Uiso 1 1 calc R . .
C13 C 0.2959(4) 0.5562(4) 0.99987(18) 0.0463(12) Uani 1 1 d . . .
H13A H 0.3679 0.5499 0.9962 0.056 Uiso 1 1 calc R . .
H13B H 0.2637 0.4896 0.9916 0.056 Uiso 1 1 calc R . .
N4 N 0.2480(2) 0.6319(2) 0.96279(13) 0.0300(7) Uani 1 1 d . . .
C14 C 0.1958(3) 0.5960(3) 0.92258(16) 0.0316(9) Uani 1 1 d . . .
H14 H 0.1780 0.5264 0.9225 0.038 Uiso 1 1 calc R . .
C15 C 0.1623(3) 0.6540(3) 0.87744(15) 0.0282(8) Uani 1 1 d . . .
C16 C 0.0917(3) 0.6105(3) 0.83884(17) 0.0375(10) Uani 1 1 d . . .
H16 H 0.0646 0.5456 0.8441 0.045 Uiso 1 1 calc R . .
C17 C 0.0612(3) 0.6594(4) 0.79388(17) 0.0382(10) Uani 1 1 d . . .
H17 H 0.0138 0.6290 0.7684 0.046 Uiso 1 1 calc R . .
C18 C 0.1012(3) 0.7545(3) 0.78637(17) 0.0376(10) Uani 1 1 d . . .
H18 H 0.0790 0.7900 0.7559 0.045 Uiso 1 1 calc R . .
C19 C 0.1721(3) 0.7976(3) 0.82237(15) 0.0290(9) Uani 1 1 d . . .
H19 H 0.1990 0.8621 0.8162 0.035 Uiso 1 1 calc R . .
C20 C 0.2057(3) 0.7477(3) 0.86820(15) 0.0257(8) Uani 1 1 d . . .
N50 N 0.4115(2) 0.7575(3) 0.99115(13) 0.0309(7) Uani 1 1 d . . .
C50 C 0.4978(3) 0.7488(3) 0.99219(15) 0.0275(8) Uani 1 1 d . . .
S50 S 0.61995(7) 0.73678(8) 0.99353(4) 0.0344(2) Uani 1 1 d . . .
N60 N 0.1238(2) 0.7969(2) 0.95991(12) 0.0289(7) Uani 1 1 d . . .
C60 C 0.0379(3) 0.8077(3) 0.95481(16) 0.0318(9) Uani 1 1 d . . .
S60 S -0.08432(9) 0.82427(13) 0.94845(6) 0.0615(4) Uani 1 1 d . . .
Fe2 Fe 0.42582(4) 0.45848(4) 1.23408(2) 0.02327(15) Uani 1 1 d . . .
N8 N 0.5669(2) 0.4592(2) 1.23710(12) 0.0238(7) Uani 1 1 d . . .
C21 C 0.6096(3) 0.4983(3) 1.19692(15) 0.0266(8) Uani 1 1 d . . .
C22 C 0.7004(3) 0.5528(3) 1.20461(17) 0.0316(9) Uani 1 1 d . . .
H22 H 0.7378 0.5569 1.2376 0.038 Uiso 1 1 calc R . .
C23 C 0.7366(3) 0.6005(3) 1.16498(17) 0.0355(10) Uani 1 1 d . . .
H23 H 0.7979 0.6375 1.1710 0.043 Uiso 1 1 calc R B .
C24 C 0.6835(3) 0.5946(3) 1.11642(18) 0.0411(11) Uani 1 1 d . . .
H24 H 0.7067 0.6300 1.0896 0.049 Uiso 1 1 calc R . .
C25 C 0.5969(3) 0.5370(3) 1.10737(17) 0.0375(10) Uani 1 1 d . . .
H25 H 0.5622 0.5304 1.0739 0.045 Uiso 1 1 calc R B .
C26 C 0.5595(3) 0.4879(3) 1.14721(15) 0.0292(9) Uani 1 1 d . . .
C27 C 0.4721(3) 0.4225(3) 1.13503(16) 0.0306(9) Uani 1 1 d . . .
H27 H 0.4573 0.3970 1.1016 0.037 Uiso 1 1 calc R B .
N9 N 0.4138(2) 0.3972(2) 1.16663(12) 0.0267(7) Uani 1 1 d . B .
C28 C 0.3357(3) 0.3212(3) 1.14945(17) 0.0350(9) Uani 1 1 d . . .
H28B H 0.3486 0.2595 1.1704 0.042 Uiso 1 1 calc R A 1
H28A H 0.3397 0.3025 1.1140 0.042 Uiso 1 1 calc R A 1
C29 C 0.2308(3) 0.3605(4) 1.15296(18) 0.0427(11) Uani 0.80 1 d P B 1
H29A H 0.1805 0.3114 1.1366 0.051 Uiso 0.80 1 calc PR B 1
H29B H 0.2203 0.4251 1.1342 0.051 Uiso 0.80 1 calc PR B 1
C30 C 0.2128(4) 0.3778(4) 1.2074(2) 0.0356(12) Uani 0.80 1 d P B 1
H30A H 0.1403 0.3916 1.2074 0.043 Uiso 0.80 1 calc PR B 1
H30B H 0.2299 0.3150 1.2270 0.043 Uiso 0.80 1 calc PR B 1
N10 N 0.2713(2) 0.4608(2) 1.23232(13) 0.0298(7) Uani 0.80 1 d P B 1
H10 H 0.2487 0.5186 1.2143 0.036 Uiso 0.80 1 calc PR B 1
C31 C 0.2439(4) 0.4753(4) 1.2846(2) 0.0330(12) Uani 0.80 1 d P B 1
H31A H 0.1707 0.4635 1.2830 0.040 Uiso 0.80 1 calc PR B 1
H31B H 0.2797 0.4236 1.3073 0.040 Uiso 0.80 1 calc PR B 1
C32 C 0.2680(3) 0.5742(4) 1.30612(17) 0.0434(11) Uani 0.80 1 d P B 1
H32A H 0.2475 0.5759 1.3401 0.052 Uiso 0.80 1 calc PR B 1
H32B H 0.2266 0.6249 1.2851 0.052 Uiso 0.80 1 calc PR B 1
C129 C 0.2308(3) 0.3605(4) 1.15296(18) 0.0427(11) Uani 0.20 1 d P B 2
H12C H 0.1946 0.3647 1.1180 0.051 Uiso 0.20 1 calc PR B 2
H12D H 0.1965 0.3074 1.1701 0.051 Uiso 0.20 1 calc PR B 2
C130 C 0.2154(16) 0.443(2) 1.1740(9) 0.047(6) Uani 0.20 1 d P B 2
H13C H 0.1419 0.4497 1.1736 0.057 Uiso 0.20 1 calc PR B 2
H13D H 0.2364 0.4982 1.1530 0.057 Uiso 0.20 1 calc PR B 2
N110 N 0.2713(2) 0.4608(2) 1.23232(13) 0.0298(7) Uani 0.20 1 d P B 2
H110 H 0.2577 0.4021 1.2492 0.036 Uiso 0.20 1 calc PR B 2
C131 C 0.2169(17) 0.5352(18) 1.2528(9) 0.042(5) Uani 0.20 1 d P B 2
H13E H 0.1493 0.5081 1.2559 0.050 Uiso 0.20 1 calc PR B 2
H13F H 0.2074 0.5933 1.2293 0.050 Uiso 0.20 1 calc PR B 2
C132 C 0.2680(3) 0.5742(4) 1.30612(17) 0.0434(11) Uani 0.20 1 d P B 2
H13G H 0.2282 0.6323 1.3156 0.052 Uiso 0.20 1 calc PR B 2
H13H H 0.2630 0.5198 1.3310 0.052 Uiso 0.20 1 calc PR B 2
C33 C 0.3772(3) 0.6067(3) 1.31116(19) 0.0419(11) Uani 1 1 d . . .
H33A H 0.3831 0.6632 1.2875 0.050 Uiso 1 1 calc R B 1
H33B H 0.3992 0.6319 1.3459 0.050 Uiso 1 1 calc R B 1
N11 N 0.4443(2) 0.5242(2) 1.30057(13) 0.0293(7) Uani 1 1 d . B .
C34 C 0.5178(3) 0.5025(3) 1.33523(16) 0.0320(9) Uani 1 1 d . . .
H34 H 0.5163 0.5297 1.3679 0.038 Uiso 1 1 calc R B .
C35 C 0.6026(3) 0.4398(3) 1.32831(15) 0.0284(8) Uani 1 1 d . B .
C36 C 0.6674(3) 0.4057(3) 1.37140(17) 0.0371(10) Uani 1 1 d . . .
H36 H 0.6499 0.4174 1.4040 0.045 Uiso 1 1 calc R B .
C37 C 0.7558(3) 0.3555(3) 1.36693(18) 0.0400(11) Uani 1 1 d . B .
H37 H 0.7975 0.3299 1.3960 0.048 Uiso 1 1 calc R . .
C38 C 0.7828(3) 0.3431(3) 1.31923(17) 0.0361(10) Uani 1 1 d . . .
H38 H 0.8450 0.3111 1.3161 0.043 Uiso 1 1 calc R B .
C39 C 0.7214(3) 0.3762(3) 1.27647(16) 0.0290(9) Uani 1 1 d . B .
H39 H 0.7412 0.3658 1.2443 0.035 Uiso 1 1 calc R . .
C40 C 0.6299(3) 0.4251(3) 1.27991(15) 0.0261(8) Uani 1 1 d . . .
N70 N 0.4121(2) 0.5895(2) 1.20175(13) 0.0280(7) Uani 1 1 d . B .
N80 N 0.4276(2) 0.3274(2) 1.26598(12) 0.0277(7) Uani 1 1 d . B .
C70 C 0.4182(4) 0.6680(4) 1.1818(2) 0.0223(11) Uani 0.80 1 d P B 1
S70 S 0.42821(10) 0.77992(9) 1.15760(5) 0.0346(3) Uani 0.80 1 d P B 1
C80 C 0.4263(5) 0.2468(5) 1.2843(3) 0.0238(14) Uani 0.80 1 d P B 1
S80 S 0.42625(11) 0.13507(10) 1.31038(6) 0.0381(3) Uani 0.80 1 d P B 1
C71 C 0.395(2) 0.675(2) 1.1961(10) 0.026(7) Uiso 0.20 1 d P B 2
S71 S 0.3713(8) 0.7950(8) 1.1808(4) 0.083(3) Uiso 0.20 1 d P B 2
C81 C 0.450(2) 0.264(2) 1.2947(11) 0.024(8) Uiso 0.20 1 d P B 2
S81 S 0.4751(6) 0.1676(6) 1.3342(3) 0.0586(18) Uiso 0.20 1 d P B 2
C90 C 0.5823(9) 0.1823(9) 1.4333(4) 0.022(2) Uiso 0.30 1 d P C 1
H90A H 0.6322 0.1767 1.4102 0.026 Uiso 0.30 1 calc PR C 1
H90B H 0.5723 0.2537 1.4409 0.026 Uiso 0.30 1 calc PR C 1
H90C H 0.5183 0.1529 1.4174 0.026 Uiso 0.30 1 calc PR C 1
O90 O 0.6176(9) 0.1291(9) 1.4788(4) 0.055(3) Uiso 0.30 1 d P C 1
H90 H 0.6181 0.1683 1.5035 0.066 Uiso 0.30 1 calc PR C 1
O100 O 0.5249(15) 0.006(2) 1.4992(10) 0.069(6) Uiso 0.20 1 d P . 2
O101 O 0.5551(13) 0.0534(13) 1.5519(7) 0.053(4) Uiso 0.20 1 d P D 3

loop_
_atom_site_aniso_label
_atom_site_aniso_U_11
_atom_site_aniso_U_22
_atom_site_aniso_U_33
_atom_site_aniso_U_23
_atom_site_aniso_U_13
_atom_site_aniso_U_12
Fe1 0.0215(3) 0.0235(3) 0.0298(3) 0.0016(2) 0.0016(2) 0.0012(2)
N1 0.0216(16) 0.0187(15) 0.0303(17) -0.0003(13) 0.0015(13) 0.0016(12)
C1 0.0201(18) 0.0183(18) 0.039(2) 0.0061(16) 0.0030(16) 0.0043(14)
C2 0.027(2) 0.025(2) 0.042(2) 0.0016(18) 0.0091(18) 0.0045(16)
C3 0.036(2) 0.034(2) 0.047(3) 0.004(2) 0.017(2) 0.0083(19)
C4 0.037(2) 0.028(2) 0.066(3) 0.005(2) 0.020(2) -0.0009(18)
C5 0.032(2) 0.027(2) 0.058(3) 0.001(2) 0.011(2) -0.0018(17)
C6 0.027(2) 0.0211(19) 0.044(2) 0.0039(18) 0.0044(17) 0.0009(15)
C7 0.026(2) 0.0223(19) 0.042(2) -0.0044(18) -0.0002(17) 0.0004(16)
N2 0.0237(16) 0.0257(17) 0.0344(18) -0.0026(14) 0.0002(14) 0.0009(13)
C8 0.035(2) 0.028(2) 0.036(2) -0.0094(18) 0.0032(18) 0.0034(17)
C9 0.052(3) 0.046(3) 0.037(2) -0.007(2) 0.001(2) 0.005(2)
C10 0.047(3) 0.054(3) 0.032(2) -0.005(2) 0.006(2) 0.000(2)
N3 0.0341(19) 0.037(2) 0.0349(19) 0.0051(16) 0.0051(15) 0.0030(15)
C11 0.085(4) 0.056(3) 0.053(3) 0.007(3) 0.028(3) -0.017(3)
C12 0.110(5) 0.045(3) 0.049(3) 0.022(3) 0.018(3) 0.020(3)
C13 0.051(3) 0.037(3) 0.051(3) 0.020(2) 0.008(2) 0.007(2)
N4 0.0283(17) 0.0240(17) 0.0378(19) 0.0071(15) 0.0049(15) 0.0030(14)
C14 0.027(2) 0.0207(19) 0.048(3) 0.0017(18) 0.0077(18) -0.0018(16)
C15 0.0206(19) 0.026(2) 0.038(2) -0.0043(17) 0.0031(16) 0.0024(15)
C16 0.026(2) 0.034(2) 0.052(3) -0.010(2) 0.0055(19) -0.0047(17)
C17 0.020(2) 0.050(3) 0.041(3) -0.009(2) -0.0050(18) 0.0029(18)
C18 0.031(2) 0.045(3) 0.035(2) -0.001(2) -0.0006(18) 0.0136(19)
C19 0.027(2) 0.027(2) 0.034(2) 0.0025(17) 0.0045(16) 0.0074(16)
C20 0.0190(18) 0.0238(19) 0.035(2) -0.0055(16) 0.0050(15) 0.0043(14)
N50 0.0266(18) 0.0292(18) 0.0356(19) 0.0028(15) 0.0007(14) 0.0017(14)
C50 0.030(2) 0.0214(19) 0.030(2) 0.0015(16) 0.0021(16) 0.0011(16)
S50 0.0227(5) 0.0400(6) 0.0389(6) -0.0017(5) -0.0009(4) 0.0035(4)
N60 0.0270(18) 0.0290(18) 0.0307(18) -0.0023(14) 0.0045(14) -0.0001(14)
C60 0.030(2) 0.030(2) 0.034(2) -0.0091(18) 0.0029(17) 0.0033(17)
S60 0.0253(6) 0.0946(11) 0.0631(9) -0.0173(8) 0.0018(6) 0.0165(6)
Fe2 0.0218(3) 0.0171(3) 0.0315(3) 0.0016(2) 0.0059(2) 0.0009(2)
N8 0.0211(15) 0.0184(15) 0.0316(17) 0.0015(13) 0.0037(13) 0.0038(12)
C21 0.0251(19) 0.0185(18) 0.038(2) 0.0057(16) 0.0096(16) 0.0051(15)
C22 0.028(2) 0.0225(19) 0.046(2) 0.0009(18) 0.0093(18) 0.0035(16)
C23 0.033(2) 0.023(2) 0.054(3) 0.0052(19) 0.016(2) 0.0024(17)
C24 0.044(3) 0.034(2) 0.051(3) 0.011(2) 0.025(2) 0.005(2)
C25 0.036(2) 0.040(2) 0.038(2) 0.010(2) 0.0110(19) 0.0090(19)
C26 0.025(2) 0.029(2) 0.035(2) 0.0056(17) 0.0099(16) 0.0072(16)
C27 0.028(2) 0.030(2) 0.034(2) 0.0023(17) 0.0034(17) 0.0075(16)
N9 0.0260(17) 0.0219(16) 0.0319(17) 0.0030(14) 0.0037(14) 0.0024(13)
C28 0.034(2) 0.031(2) 0.040(2) -0.0080(19) 0.0034(18) -0.0065(18)
C29 0.035(2) 0.041(3) 0.051(3) 0.000(2) 0.002(2) -0.010(2)
C30 0.025(3) 0.031(3) 0.052(3) -0.005(3) 0.010(2) -0.008(2)
N10 0.0260(17) 0.0283(17) 0.0365(19) 0.0066(15) 0.0090(14) 0.0013(14)
C31 0.026(3) 0.035(3) 0.042(3) 0.007(2) 0.017(2) -0.001(2)
C32 0.036(2) 0.058(3) 0.039(2) -0.003(2) 0.011(2) 0.011(2)
C129 0.035(2) 0.041(3) 0.051(3) 0.000(2) 0.002(2) -0.010(2)
C130 0.020(11) 0.066(17) 0.051(14) -0.009(13) -0.011(10) -0.014(11)
N110 0.0260(17) 0.0283(17) 0.0365(19) 0.0066(15) 0.0090(14) 0.0013(14)
C131 0.041(13) 0.039(13) 0.045(13) 0.008(11) 0.008(10) -0.006(10)
C132 0.036(2) 0.058(3) 0.039(2) -0.003(2) 0.011(2) 0.011(2)
C33 0.041(3) 0.034(2) 0.053(3) -0.009(2) 0.014(2) 0.0115(19)
N11 0.0288(17) 0.0215(16) 0.0390(19) -0.0026(14) 0.0096(15) 0.0038(13)
C34 0.037(2) 0.028(2) 0.032(2) -0.0067(18) 0.0058(18) -0.0031(17)
C35 0.031(2) 0.0181(18) 0.035(2) -0.0017(16) 0.0008(17) -0.0028(15)
C36 0.041(2) 0.030(2) 0.038(2) -0.0049(19) -0.0035(19) -0.0060(18)
C37 0.041(3) 0.031(2) 0.043(3) -0.002(2) -0.011(2) 0.0023(19)
C38 0.033(2) 0.021(2) 0.050(3) -0.0033(19) -0.006(2) 0.0063(16)
C39 0.026(2) 0.0184(18) 0.041(2) -0.0031(17) 0.0000(17) 0.0035(15)
C40 0.027(2) 0.0178(18) 0.033(2) 0.0014(16) 0.0035(16) -0.0023(15)
N70 0.0217(16) 0.0212(17) 0.0415(19) 0.0020(15) 0.0058(14) 0.0019(13)
N80 0.0287(18) 0.0227(17) 0.0320(18) 0.0011(14) 0.0052(14) 0.0002(13)
C70 0.016(3) 0.024(3) 0.025(3) -0.001(2) 0.000(2) 0.0019(19)
S70 0.0395(7) 0.0180(6) 0.0421(8) 0.0094(5) -0.0072(6) -0.0039(5)
C80 0.024(3) 0.018(3) 0.030(3) -0.005(2) 0.004(3) -0.003(2)
S80 0.0448(8) 0.0218(6) 0.0454(8) 0.0110(6) -0.0012(7) -0.0025(6)

loop_
_atom_type_symbol
_atom_type_description
_atom_type_scat_dispersion_real
_atom_type_scat_dispersion_imag
_atom_type_scat_source
C C 0.0033 0.0016 'International Tables Vol C Tables 4.2.6.8 and 6.1.1.4'
H H 0.0000 0.0000 'International Tables Vol C Tables 4.2.6.8 and 6.1.1.4'
N N 0.0061 0.0033 'International Tables Vol C Tables 4.2.6.8 and 6.1.1.4'
S S 0.1246 0.1234 'International Tables Vol C Tables 4.2.6.8 and 6.1.1.4'
Fe Fe 0.3463 0.8444 'International Tables Vol C Tables 4.2.6.8 and 6.1.1.4'
O O 0.0106 0.0060 'International Tables Vol C Tables 4.2.6.8 and 6.1.1.4'

loop_
_geom_angle_atom_site_label_1
_geom_angle_atom_site_label_2
_geom_angle_atom_site_label_3
_geom_angle
_geom_angle_publ_flag
N1 Fe1 N60 91.78(13) y
N1 Fe1 N50 91.81(14) y
N60 Fe1 N50 176.41(14) y
N1 Fe1 N4 88.57(14) y
N60 Fe1 N4 89.46(14) y
N50 Fe1 N4 90.45(14) y
N1 Fe1 N2 88.98(13) y
N60 Fe1 N2 91.35(13) y
N50 Fe1 N2 88.89(14) y
N4 Fe1 N2 177.44(14) y
N1 Fe1 N3 178.94(14) y
N60 Fe1 N3 87.27(14) y
N50 Fe1 N3 89.14(14) y
N4 Fe1 N3 90.96(14) y
N2 Fe1 N3 91.51(14) y
C1 N1 C20 117.7(3) ?
C1 N1 Fe1 122.0(3) ?
C20 N1 Fe1 120.2(2) ?
N1 C1 C2 121.4(3) ?
N1 C1 C6 119.9(3) ?
C2 C1 C6 118.7(4) ?
C3 C2 C1 120.7(4) ?
C3 C2 H2 119.7 ?
C1 C2 H2 119.7 ?
C2 C3 C4 120.3(4) ?
C2 C3 H3 119.8 ?
C4 C3 H3 119.8 ?
C5 C4 C3 119.8(4) ?
C5 C4 H4 120.1 ?
C3 C4 H4 120.1 ?
C4 C5 C6 121.0(4) ?
C4 C5 H5 119.5 ?
C6 C5 H5 119.5 ?
C5 C6 C1 119.5(4) ?
C5 C6 C7 118.5(4) ?
C1 C6 C7 121.3(4) ?
N2 C7 C6 125.5(4) ?
N2 C7 H7 117.3 ?
C6 C7 H7 117.3 ?
C7 N2 C8 116.3(3) ?
C7 N2 Fe1 122.0(3) ?
C8 N2 Fe1 121.7(3) ?
N2 C8 C9 113.2(3) ?
N2 C8 H8B 108.9 ?
C9 C8 H8B 108.9 ?
N2 C8 H8A 108.9 ?
C9 C8 H8A 108.9 ?
H8B C8 H8A 107.7 ?
C10 C9 C8 114.8(4) ?
C10 C9 H9A 108.6 ?
C8 C9 H9A 108.6 ?
C10 C9 H9B 108.6 ?
C8 C9 H9B 108.6 ?
H9A C9 H9B 107.5 ?
N3 C10 C9 113.0(4) ?
N3 C10 H10B 109.0 ?
C9 C10 H10B 109.0 ?
N3 C10 H10A 109.0 ?
C9 C10 H10A 109.0 ?
H10B C10 H10A 107.8 ?
C11 N3 C10 109.9(4) ?
C11 N3 Fe1 114.2(3) ?
C10 N3 Fe1 117.3(3) ?
C11 N3 H3X 104.6 ?
C10 N3 H3X 104.6 ?
Fe1 N3 H3X 104.6 ?
N3 C11 C12 111.8(5) ?
N3 C11 H11B 109.3 ?
C12 C11 H11B 109.3 ?
N3 C11 H11A 109.3 ?
C12 C11 H11A 109.3 ?
H11B C11 H11A 107.9 ?
C13 C12 C11 116.7(5) ?
C13 C12 H12B 108.1 ?
C11 C12 H12B 108.1 ?
C13 C12 H12A 108.1 ?
C11 C12 H12A 108.1 ?
H12B C12 H12A 107.3 ?
N4 C13 C12 114.4(4) ?
N4 C13 H13A 108.6 ?
C12 C13 H13A 108.6 ?
N4 C13 H13B 108.6 ?
C12 C13 H13B 108.7 ?
H13A C13 H13B 107.6 ?
C14 N4 C13 116.0(4) ?
C14 N4 Fe1 122.0(3) ?
C13 N4 Fe1 122.0(3) ?
N4 C14 C15 124.6(4) ?
N4 C14 H14 117.7 ?
C15 C14 H14 117.7 ?
C20 C15 C16 118.6(4) ?
C20 C15 C14 122.0(4) ?
C16 C15 C14 119.1(4) ?
C17 C16 C15 121.8(4) ?
C17 C16 H16 119.1 ?
C15 C16 H16 119.1 ?
C16 C17 C18 118.8(4) ?
C16 C17 H17 120.6 ?
C18 C17 H17 120.6 ?
C19 C18 C17 120.9(4) ?
C19 C18 H18 119.5 ?
C17 C18 H18 119.5 ?
C18 C19 C20 121.1(4) ?
C18 C19 H19 119.5 ?
C20 C19 H19 119.5 ?
N1 C20 C19 121.6(3) ?
N1 C20 C15 119.7(3) ?
C19 C20 C15 118.7(4) ?
C50 N50 Fe1 167.0(3) ?
N50 C50 S50 179.8(5) ?
C60 N60 Fe1 176.1(3) ?
N60 C60 S60 179.0(4) ?
N8 Fe2 N80 92.34(13) y
N8 Fe2 N70 92.40(13) y
N80 Fe2 N70 175.26(13) y
N8 Fe2 N11 88.31(14) y
N80 Fe2 N11 90.20(14) y
N70 Fe2 N11 90.08(14) y
N8 Fe2 N9 89.07(13) y
N80 Fe2 N9 91.78(13) y
N70 Fe2 N9 88.16(14) y
N11 Fe2 N9 176.78(14) y
N8 Fe2 N10 178.39(14) y
N80 Fe2 N10 88.20(13) y
N70 Fe2 N10 87.07(13) y
N11 Fe2 N10 90.17(14) y
N9 Fe2 N10 92.44(13) y
C40 N8 C21 119.1(3) ?
C40 N8 Fe2 121.0(2) ?
C21 N8 Fe2 119.8(2) ?
N8 C21 C22 121.8(4) ?
N8 C21 C26 120.1(3) ?
C22 C21 C26 118.0(4) ?
C23 C22 C21 121.2(4) ?
C23 C22 H22 119.4 ?
C21 C22 H22 119.4 ?
C22 C23 C24 120.2(4) ?
C22 C23 H23 119.9 ?
C24 C23 H23 119.9 ?
C25 C24 C23 119.7(4) ?
C25 C24 H24 120.2 ?
C23 C24 H24 120.2 ?
C24 C25 C26 120.6(4) ?
C24 C25 H25 119.7 ?
C26 C25 H25 119.7 ?
C25 C26 C21 120.0(4) ?
C25 C26 C27 118.2(4) ?
C21 C26 C27 121.7(4) ?
N9 C27 C26 124.0(4) ?
N9 C27 H27 118.0 ?
C26 C27 H27 118.0 ?
C27 N9 C28 116.6(3) ?
C27 N9 Fe2 121.8(3) ?
C28 N9 Fe2 121.6(3) ?
N9 C28 C29 111.7(3) ?
N9 C28 H28B 109.3 ?
C29 C28 H28B 109.3 ?
N9 C28 H28A 109.3 ?
C29 C28 H28A 109.3 ?
H28B C28 H28A 107.9 ?
C28 C29 C30 113.1(4) ?
C28 C29 H29A 109.0 ?
C30 C29 H29A 109.0 ?
C28 C29 H29B 109.0 ?
C30 C29 H29B 109.0 ?
H29A C29 H29B 107.8 ?
N10 C30 C29 113.5(4) ?
N10 C30 H30A 108.9 ?
C29 C30 H30A 108.9 ?
N10 C30 H30B 108.9 ?
C29 C30 H30B 108.9 ?
H30A C30 H30B 107.7 ?
C30 N10 C31 109.3(4) ?
C30 N10 Fe2 118.0(3) ?
C31 N10 Fe2 111.3(3) ?
C30 N10 H10 105.7 ?
C31 N10 H10 105.7 ?
Fe2 N10 H10 105.7 ?
C32 C31 N10 114.5(4) ?
C32 C31 H31A 108.6 ?
N10 C31 H31A 108.6 ?
C32 C31 H31B 108.6 ?
N10 C31 H31B 108.6 ?
H31A C31 H31B 107.6 ?
C31 C32 C33 116.5(4) ?
C31 C32 H32A 108.2 ?
C33 C32 H32A 108.2 ?
C31 C32 H32B 108.2 ?
C33 C32 H32B 108.2 ?
H32A C32 H32B 107.3 ?
H13C C130 H13D 107.1 ?
H13E C131 H13F 107.6 ?
N11 C33 C32 112.7(4) ?
N11 C33 H33A 109.1 ?
C32 C33 H33A 109.1 ?
N11 C33 H33B 109.1 ?
C32 C33 H33B 109.1 ?
H33A C33 H33B 107.8 ?
C34 N11 C33 116.9(4) ?
C34 N11 Fe2 122.5(3) ?
C33 N11 Fe2 120.4(3) ?
N11 C34 C35 124.8(4) ?
N11 C34 H34 117.6 ?
C35 C34 H34 117.6 ?
C36 C35 C40 119.6(4) ?
C36 C35 C34 118.6(4) ?
C40 C35 C34 121.1(4) ?
C37 C36 C35 120.9(4) ?
C37 C36 H36 119.5 ?
C35 C36 H36 119.5 ?
C36 C37 C38 119.0(4) ?
C36 C37 H37 120.5 ?
C38 C37 H37 120.5 ?
C39 C38 C37 121.4(4) ?
C39 C38 H38 119.3 ?
C37 C38 H38 119.3 ?
C38 C39 C40 120.7(4) ?
C38 C39 H39 119.6 ?
C40 C39 H39 119.6 ?
N8 C40 C39 121.5(3) ?
N8 C40 C35 120.1(3) ?
C39 C40 C35 118.3(4) ?
C71 N70 C70 26.6(11) ?
C71 N70 Fe2 159.5(13) ?
C70 N70 Fe2 170.4(4) ?
C81 N80 C80 22.3(13) ?
C81 N80 Fe2 159.7(14) ?
C80 N80 Fe2 178.0(5) ?
N70 C70 S70 176.5(5) ?
N80 C80 S80 179.1(7) ?
N70 C71 S71 173(2) ?
N80 C81 S81 176(2) ?
O90 C90 H90A 109.5 ?
O90 C90 H90B 109.5 ?
H90A C90 H90B 109.5 ?
O90 C90 H90C 109.5 ?
H90A C90 H90C 109.5 ?
H90B C90 H90C 109.5 ?

loop_
_geom_bond_atom_site_label_1
_geom_bond_atom_site_label_2
_geom_bond_distance
_geom_bond_site_symmetry_2
_geom_bond_publ_flag
Fe1 N1 1.869(3) . y
Fe1 N60 1.931(3) . y
Fe1 N50 1.932(3) . y
Fe1 N4 1.961(3) . y
Fe1 N2 1.962(3) . y
Fe1 N3 2.067(4) . y
N1 C1 1.395(5) . ?
N1 C20 1.400(5) . ?
C1 C2 1.406(6) . ?
C1 C6 1.413(6) . ?
C2 C3 1.379(6) . ?
C2 H2 0.9500 . ?
C3 C4 1.401(6) . ?
C3 H3 0.9500 . ?
C4 C5 1.372(6) . ?
C4 H4 0.9500 . ?
C5 C6 1.400(6) . ?
C5 H5 0.9500 . ?
C6 C7 1.446(6) . ?
C7 N2 1.278(5) . ?
C7 H7 0.9500 . ?
N2 C8 1.477(5) . ?
C8 C9 1.515(6) . ?
C8 H8B 0.9900 . ?
C8 H8A 0.9900 . ?
C9 C10 1.492(7) . ?
C9 H9A 0.9900 . ?
C9 H9B 0.9900 . ?
C10 N3 1.478(6) . ?
C10 H10B 0.9900 . ?
C10 H10A 0.9900 . ?
N3 C11 1.472(6) . ?
N3 H3X 0.9300 . ?
C11 C12 1.495(8) . ?
C11 H11B 0.9900 . ?
C11 H11A 0.9900 . ?
C12 C13 1.487(7) . ?
C12 H12B 0.9900 . ?
C12 H12A 0.9900 . ?
C13 N4 1.486(5) . ?
C13 H13A 0.9900 . ?
C13 H13B 0.9900 . ?
N4 C14 1.285(5) . ?
C14 C15 1.446(6) . ?
C14 H14 0.9500 . ?
C15 C20 1.407(5) . ?
C15 C16 1.415(6) . ?
C16 C17 1.374(6) . ?
C16 H16 0.9500 . ?
C17 C18 1.393(7) . ?
C17 H17 0.9500 . ?
C18 C19 1.373(6) . ?
C18 H18 0.9500 . ?
C19 C20 1.407(5) . ?
C19 H19 0.9500 . ?
N50 C50 1.161(5) . ?
C50 S50 1.642(4) . ?
N60 C60 1.149(5) . ?
C60 S60 1.639(4) . ?
Fe2 N8 1.883(3) . y
Fe2 N80 1.931(3) . y
Fe2 N70 1.933(3) . y
Fe2 N11 1.964(3) . y
Fe2 N9 1.966(3) . y
Fe2 N10 2.068(3) . y
N8 C40 1.393(5) . ?
N8 C21 1.394(5) . ?
C21 C22 1.403(5) . ?
C21 C26 1.406(6) . ?
C22 C23 1.385(6) . ?
C22 H22 0.9500 . ?
C23 C24 1.388(7) . ?
C23 H23 0.9500 . ?
C24 C25 1.380(6) . ?
C24 H24 0.9500 . ?
C25 C26 1.405(6) . ?
C25 H25 0.9500 . ?
C26 C27 1.454(6) . ?
C27 N9 1.282(5) . ?
C27 H27 0.9500 . ?
N9 C28 1.474(5) . ?
C28 C29 1.518(6) . ?
C28 H28B 0.9900 . ?
C28 H28A 0.9900 . ?
C29 C30 1.533(7) . ?
C29 H29A 0.9900 . ?
C29 H29B 0.9900 . ?
C30 N10 1.452(6) . ?
C30 H30A 0.9900 . ?
C30 H30B 0.9900 . ?
N10 C31 1.513(6) . ?
N10 H10 0.9300 . ?
C31 C32 1.446(7) . ?
C31 H31A 0.9900 . ?
C31 H31B 0.9900 . ?
C32 C33 1.514(6) . ?
C32 H32A 0.9900 . ?
C32 H32B 0.9900 . ?
C130 H13C 0.9900 . ?
C130 H13D 0.9900 . ?
C131 H13E 0.9900 . ?
C131 H13F 0.9900 . ?
C33 N11 1.470(5) . ?
C33 H33A 0.9900 . ?
C33 H33B 0.9900 . ?
N11 C34 1.281(5) . ?
C34 C35 1.442(6) . ?
C34 H34 0.9500 . ?
C35 C36 1.411(6) . ?
C35 C40 1.414(6) . ?
C36 C37 1.380(6) . ?
C36 H36 0.9500 . ?
C37 C38 1.391(6) . ?
C37 H37 0.9500 . ?
C38 C39 1.378(6) . ?
C38 H38 0.9500 . ?
C39 C40 1.403(5) . ?
C39 H39 0.9500 . ?
N70 C71 1.15(3) . ?
N70 C70 1.176(6) . ?
N80 C81 1.15(3) . ?
N80 C80 1.173(7) . ?
C70 S70 1.628(5) . ?
C80 S80 1.635(6) . ?
C71 S71 1.66(3) . ?
C81 S81 1.66(3) . ?
C90 O90 1.426(16) . ?
C90 H90A 0.9800 . ?
C90 H90B 0.9800 . ?
C90 H90C 0.9800 . ?
O90 H90 0.8400 . ?
O100 O100 0.69(4) 3_658 ?

loop_
_geom_hbond_atom_site_label_D
_geom_hbond_atom_site_label_H
_geom_hbond_atom_site_label_A
_geom_hbond_distance_DH
_geom_hbond_distance_HA
_geom_hbond_distance_DA
_geom_hbond_angle_DHA
N3 H3X S70 0.93 2.68 3.468(4) 143.6

loop_
_geom_torsion_atom_site_label_1
_geom_torsion_atom_site_label_2
_geom_torsion_atom_site_label_3
_geom_torsion_atom_site_label_4
_geom_torsion
N60 Fe1 N1 C1 138.3(3)
N50 Fe1 N1 C1 -41.9(3)
N4 Fe1 N1 C1 -132.3(3)
N2 Fe1 N1 C1 47.0(3)
N3 Fe1 N1 C1 164(7)
N60 Fe1 N1 C20 -39.0(3)
N50 Fe1 N1 C20 140.9(3)
N4 Fe1 N1 C20 50.5(3)
N2 Fe1 N1 C20 -130.3(3)
N3 Fe1 N1 C20 -13(8)
C20 N1 C1 C2 -35.2(5)
Fe1 N1 C1 C2 147.4(3)
C20 N1 C1 C6 145.2(4)
Fe1 N1 C1 C6 -32.1(4)
N1 C1 C2 C3 178.1(4)
C6 C1 C2 C3 -2.3(6)
C1 C2 C3 C4 1.5(6)
C2 C3 C4 C5 -0.2(7)
C3 C4 C5 C6 -0.1(7)
C4 C5 C6 C1 -0.7(6)
C4 C5 C6 C7 -171.1(4)
N1 C1 C6 C5 -178.5(4)
C2 C1 C6 C5 1.9(6)
N1 C1 C6 C7 -8.5(6)
C2 C1 C6 C7 172.0(4)
C5 C6 C7 N2 -170.6(4)
C1 C6 C7 N2 19.2(6)
C6 C7 N2 C8 -166.4(4)
C6 C7 N2 Fe1 11.1(6)
N1 Fe1 N2 C7 -36.8(3)
N60 Fe1 N2 C7 -128.5(3)
N50 Fe1 N2 C7 55.0(3)
N4 Fe1 N2 C7 -20(3)
N3 Fe1 N2 C7 144.2(3)
N1 Fe1 N2 C8 140.6(3)
N60 Fe1 N2 C8 48.9(3)
N50 Fe1 N2 C8 -127.5(3)
N4 Fe1 N2 C8 157(3)
N3 Fe1 N2 C8 -38.4(3)
C7 N2 C8 C9 -128.7(4)
Fe1 N2 C8 C9 53.7(4)
N2 C8 C9 C10 -62.8(5)
C8 C9 C10 N3 66.4(5)
C9 C10 N3 C11 169.8(4)
C9 C10 N3 Fe1 -57.4(5)
N1 Fe1 N3 C11 53(8)
N60 Fe1 N3 C11 79.0(4)
N50 Fe1 N3 C11 -100.8(4)
N4 Fe1 N3 C11 -10.4(4)
N2 Fe1 N3 C11 170.3(4)
N1 Fe1 N3 C10 -78(8)
N60 Fe1 N3 C10 -51.8(3)
N50 Fe1 N3 C10 128.3(3)
N4 Fe1 N3 C10 -141.2(3)
N2 Fe1 N3 C10 39.4(3)
C10 N3 C11 C12 -163.7(4)
Fe1 N3 C11 C12 61.9(5)
N3 C11 C12 C13 -70.2(7)
C11 C12 C13 N4 13.1(7)
C12 C13 N4 C14 -137.4(5)
C12 C13 N4 Fe1 45.0(6)
N1 Fe1 N4 C14 -38.5(3)
N60 Fe1 N4 C14 53.3(3)
N50 Fe1 N4 C14 -130.3(3)
N2 Fe1 N4 C14 -55(3)
N3 Fe1 N4 C14 140.5(3)
N1 Fe1 N4 C13 138.9(3)
N60 Fe1 N4 C13 -129.3(3)
N50 Fe1 N4 C13 47.1(3)
N2 Fe1 N4 C13 122(3)
N3 Fe1 N4 C13 -42.0(3)
C13 N4 C14 C15 -165.5(4)
Fe1 N4 C14 C15 12.0(6)
N4 C14 C15 C20 17.4(6)
N4 C14 C15 C16 -169.7(4)
C20 C15 C16 C17 -3.1(6)
C14 C15 C16 C17 -176.3(4)
C15 C16 C17 C18 0.0(6)
C16 C17 C18 C19 2.1(6)
C17 C18 C19 C20 -0.9(6)
C1 N1 C20 C19 -36.3(5)
Fe1 N1 C20 C19 141.1(3)
C1 N1 C20 C15 145.2(3)
Fe1 N1 C20 C15 -37.4(4)
C18 C19 C20 N1 179.2(4)
C18 C19 C20 C15 -2.3(6)
C16 C15 C20 N1 -177.3(3)
C14 C15 C20 N1 -4.3(5)
C16 C15 C20 C19 4.2(5)
C14 C15 C20 C19 177.2(4)
N1 Fe1 N50 C50 4.5(15)
N60 Fe1 N50 C50 -178(59)
N4 Fe1 N50 C50 93.1(14)
N2 Fe1 N50 C50 -84.4(14)
N3 Fe1 N50 C50 -175.9(14)
Fe1 N50 C50 S50 41(100)
N1 Fe1 N60 C60 180(100)
N50 Fe1 N60 C60 2(6)
N4 Fe1 N60 C60 91(5)
N2 Fe1 N60 C60 -91(5)
N3 Fe1 N60 C60 0(5)
Fe1 N60 C60 S60 42(32)
N80 Fe2 N8 C40 -41.6(3)
N70 Fe2 N8 C40 138.6(3)
N11 Fe2 N8 C40 48.6(3)
N9 Fe2 N8 C40 -133.3(3)
N10 Fe2 N8 C40 68(5)
N80 Fe2 N8 C21 141.2(3)
N70 Fe2 N8 C21 -38.6(3)
N11 Fe2 N8 C21 -128.6(3)
N9 Fe2 N8 C21 49.5(3)
N10 Fe2 N8 C21 -109(5)
C40 N8 C21 C22 -33.8(5)
Fe2 N8 C21 C22 143.4(3)
C40 N8 C21 C26 149.2(4)
Fe2 N8 C21 C26 -33.6(4)
N8 C21 C22 C23 -173.0(3)
C26 C21 C22 C23 4.1(6)
C21 C22 C23 C24 -0.5(6)
C22 C23 C24 C25 -3.0(6)
C23 C24 C25 C26 2.8(6)
C24 C25 C26 C21 0.8(6)
C24 C25 C26 C27 -175.7(4)
N8 C21 C26 C25 172.9(3)
C22 C21 C26 C25 -4.2(6)
N8 C21 C26 C27 -10.7(6)
C22 C21 C26 C27 172.2(3)
C25 C26 C27 N9 -159.1(4)
C21 C26 C27 N9 24.4(6)
C26 C27 N9 C28 -173.2(4)
C26 C27 N9 Fe2 8.0(5)
N8 Fe2 N9 C27 -37.4(3)
N80 Fe2 N9 C27 -129.7(3)
N70 Fe2 N9 C27 55.0(3)
N11 Fe2 N9 C27 -2(3)
N10 Fe2 N9 C27 142.0(3)
N8 Fe2 N9 C28 143.9(3)
N80 Fe2 N9 C28 51.6(3)
N70 Fe2 N9 C28 -123.7(3)
N11 Fe2 N9 C28 179(100)
N10 Fe2 N9 C28 -36.7(3)
C27 N9 C28 C29 -122.9(4)
Fe2 N9 C28 C29 55.9(4)
N9 C28 C29 C30 -66.8(5)
C28 C29 C30 N10 68.4(6)
C29 C30 N10 C31 176.9(4)
C29 C30 N10 Fe2 -54.5(5)
N8 Fe2 N10 C30 -166(5)
N80 Fe2 N10 C30 -56.2(3)
N70 Fe2 N10 C30 123.5(3)
N11 Fe2 N10 C30 -146.4(3)
N9 Fe2 N10 C30 35.5(3)
N8 Fe2 N10 C31 -38(5)
N80 Fe2 N10 C31 71.4(3)
N70 Fe2 N10 C31 -108.8(3)
N11 Fe2 N10 C31 -18.8(3)
N9 Fe2 N10 C31 163.1(3)
C30 N10 C31 C32 -159.1(4)
Fe2 N10 C31 C32 68.6(5)
N10 C31 C32 C33 -57.8(6)
C31 C32 C33 N11 -9.4(6)
C32 C33 N11 C34 -123.6(4)
C32 C33 N11 Fe2 60.7(5)
N8 Fe2 N11 C34 -37.0(3)
N80 Fe2 N11 C34 55.3(3)
N70 Fe2 N11 C34 -129.4(3)
N9 Fe2 N11 C34 -73(2)
N10 Fe2 N11 C34 143.5(3)
N8 Fe2 N11 C33 138.4(3)
N80 Fe2 N11 C33 -129.2(3)
N70 Fe2 N11 C33 46.0(3)
N9 Fe2 N11 C33 103(2)
N10 Fe2 N11 C33 -41.1(3)
C33 N11 C34 C35 -166.4(4)
Fe2 N11 C34 C35 9.2(6)
N11 C34 C35 C36 -167.5(4)
N11 C34 C35 C40 22.0(6)
C40 C35 C36 C37 -1.8(6)
C34 C35 C36 C37 -172.4(4)
C35 C36 C37 C38 3.0(6)
C36 C37 C38 C39 -2.6(6)
C37 C38 C39 C40 1.0(6)
C21 N8 C40 C39 -36.2(5)
Fe2 N8 C40 C39 146.6(3)
C21 N8 C40 C35 143.5(4)
Fe2 N8 C40 C35 -33.7(4)
C38 C39 C40 N8 179.9(4)
C38 C39 C40 C35 0.2(6)
C36 C35 C40 N8 -179.5(3)
C34 C35 C40 N8 -9.1(5)
C36 C35 C40 C39 0.2(5)
C34 C35 C40 C39 170.6(4)
N8 Fe2 N70 C71 -113(4)
N80 Fe2 N70 C71 68(4)
N11 Fe2 N70 C71 -25(4)
N9 Fe2 N70 C71 158(4)
N10 Fe2 N70 C71 65(4)
N8 Fe2 N70 C70 6(2)
N80 Fe2 N70 C70 -172(2)
N11 Fe2 N70 C70 95(2)
N9 Fe2 N70 C70 -83(2)
N10 Fe2 N70 C70 -175(2)
N8 Fe2 N80 C81 51(5)
N70 Fe2 N80 C81 -131(5)
N11 Fe2 N80 C81 -38(5)
N9 Fe2 N80 C81 140(5)
N10 Fe2 N80 C81 -128(5)
N8 Fe2 N80 C80 -132(12)
N70 Fe2 N80 C80 46(13)
N11 Fe2 N80 C80 139(12)
N9 Fe2 N80 C80 -43(12)
N10 Fe2 N80 C80 49(12)
C71 N70 C70 S70 47(8)
Fe2 N70 C70 S70 -90(9)
C81 N80 C80 S80 -8(39)
Fe2 N80 C80 S80 174(100)
C70 N70 C71 S71 32(17)
Fe2 N70 C71 S71 -167(16)
C80 N80 C81 S81 -7(37)
Fe2 N80 C81 S81 173(37)
